data_7123120
loop_
_publ_author_name
'Cai, Jinxiong'
'Bai, Haijie'
'Wang, Yuan'
'Xu, Xianxiu'
'Xie, Haiming'
'Liu, Jun'

_publ_section_title
;
 Base-Mediated Regioselective [3+2] Annulation of Ketenimines and
 Isocyanides: Efficient Synthesis of 1,4,5-Trisubstituted lmidazoles
;
_journal_name_full 'Chemical Communications'
_journal_paper_doi 10.1039/C9CC01257E
_journal_year 2019
_chemical_formula_sum 'C29 H23 I N2 O2 S'
_chemical_formula_weight 590.45
_chemical_name_systematic
;
 ?
;
_space_group_IT_number 14
_symmetry_cell_setting monoclinic
_symmetry_space_group_name_Hall '-P 2ybc'
_symmetry_space_group_name_H-M 'P 1 21/c 1'
_atom_sites_solution_hydrogens geom
_atom_sites_solution_primary direct
_atom_sites_solution_secondary difmap
_audit_creation_method SHELXL-97
_audit_update_record
;
2019-02-11 deposited with the CCDC.    2019-03-08 downloaded from the CCDC.
;
_cell_angle_alpha 90.00
_cell_angle_beta 107.411(15)
_cell_angle_gamma 90.00
_cell_formula_units_Z 4
_cell_length_a 12.861(7)
_cell_length_b 15.356(9)
_cell_length_c 13.575(7)
_cell_measurement_reflns_used 164
_cell_measurement_temperature 283(2)
_cell_measurement_theta_max 23.55
_cell_measurement_theta_min 2.83
_cell_volume 2558(2)
_computing_structure_refinement 'SHELXL-97 (Sheldrick, 1997)'
_diffrn_ambient_temperature 283(2)
_diffrn_measured_fraction_theta_full 0.998
_diffrn_measured_fraction_theta_max 0.993
_diffrn_measurement_device_type 'CMOS area detector'
_diffrn_measurement_method 'omega scans'
_diffrn_radiation_monochromator graphite
_diffrn_radiation_source 'fine-focus sealed tube'
_diffrn_radiation_type MoK\a
_diffrn_radiation_wavelength 0.71073
_diffrn_reflns_av_R_equivalents 0.0640
_diffrn_reflns_av_sigmaI/netI 0.0376
_diffrn_reflns_limit_h_max 15
_diffrn_reflns_limit_h_min -15
_diffrn_reflns_limit_k_max 18
_diffrn_reflns_limit_k_min -19
_diffrn_reflns_limit_l_max 14
_diffrn_reflns_limit_l_min -16
_diffrn_reflns_number 35806
_diffrn_reflns_theta_full 25.00
_diffrn_reflns_theta_max 26.09
_diffrn_reflns_theta_min 2.65
_exptl_absorpt_coefficient_mu 1.362
_exptl_absorpt_correction_T_max 0.8115
_exptl_absorpt_correction_T_min 0.7629
_exptl_absorpt_correction_type multi-scan
_exptl_absorpt_process_details '(SADABS; Bruker, 2016)'
_exptl_crystal_colour colourless
_exptl_crystal_density_diffrn 1.533
_exptl_crystal_density_method 'not measured'
_exptl_crystal_description block
_exptl_crystal_F_000 1184
_exptl_crystal_size_max 0.21
_exptl_crystal_size_mid 0.19
_exptl_crystal_size_min 0.16
_refine_diff_density_max 1.160
_refine_diff_density_min -1.295
_refine_diff_density_rms 0.339
_refine_ls_extinction_coef 0.0263(18)
_refine_ls_extinction_expression Fc^*^=kFc[1+0.001xFc^2^\l^3^/sin(2\q)]^-1/4^
_refine_ls_extinction_method SHELXL
_refine_ls_goodness_of_fit_ref 1.111
_refine_ls_hydrogen_treatment mixed
_refine_ls_matrix_type full
_refine_ls_number_parameters 317
_refine_ls_number_reflns 5046
_refine_ls_number_restraints 0
_refine_ls_restrained_S_all 1.111
_refine_ls_R_factor_all 0.0974
_refine_ls_R_factor_gt 0.0652
_refine_ls_shift/su_max 0.000
_refine_ls_shift/su_mean 0.000
_refine_ls_structure_factor_coef Fsqd
_refine_ls_weighting_details 'calc w=1/[\s^2^(Fo^2^)+(0.1085P)^2^+3.0901P] where P=(Fo^2^+2Fc^2^)/3'
_refine_ls_weighting_scheme calc
_refine_ls_wR_factor_gt 0.1640
_refine_ls_wR_factor_ref 0.2022
_reflns_number_gt 3454
_reflns_number_total 5046
_reflns_threshold_expression >2sigma(I)
_cod_data_source_file c9cc01257e2.cif
_cod_data_source_block liujun181221_1_0m_a
_cod_original_sg_symbol_H-M p2(1)/c
_cod_database_code 7123120

loop_
_symmetry_equiv_pos_as_xyz
'x, y, z'
'-x, y+1/2, -z+1/2'
'-x, -y, -z'
'x, -y-1/2, z-1/2'

loop_
_atom_site_label
_atom_site_type_symbol
_atom_site_fract_x
_atom_site_fract_y
_atom_site_fract_z
_atom_site_U_iso_or_equiv
_atom_site_adp_type
_atom_site_occupancy
_atom_site_symmetry_multiplicity
_atom_site_calc_flag
_atom_site_refinement_flags
I1 I 0.96599(4) 0.97033(4) 0.63945(4) 0.0904(3) Uani 1 1 d .
S1 S 0.26819(10) 0.66748(8) 0.24801(11) 0.0494(4) Uani 1 1 d .
O1 O 0.2133(3) 0.6220(2) 0.3103(3) 0.0679(11) Uani 1 1 d .
O2 O 0.3218(3) 0.6192(2) 0.1873(3) 0.0688(12) Uani 1 1 d .
C13 C 0.7982(4) 0.8287(3) 0.5795(4) 0.0496(12) Uani 1 1 d .
H13 H 0.8533 0.7963 0.6245 0.060 Uiso 1 1 calc R
N2 N 0.5108(3) 0.8031(2) 0.4188(3) 0.0423(9) Uani 1 1 d .
N1 N 0.3347(4) 0.7844(3) 0.4024(4) 0.0551(11) Uani 1 1 d .
C18 C 0.5914(4) 0.6196(3) 0.3083(4) 0.0389(10) Uani 1 1 d .
C14 C 0.8153(4) 0.9142(3) 0.5603(4) 0.0468(11) Uani 1 1 d .
C12 C 0.6981(4) 0.7911(3) 0.5313(4) 0.0441(11) Uani 1 1 d .
H12 H 0.6850 0.7332 0.5441 0.053 Uiso 1 1 calc R
C11 C 0.6180(4) 0.8404(3) 0.4640(3) 0.0401(10) Uani 1 1 d .
C10 C 0.4733(4) 0.7452(3) 0.3378(3) 0.0385(10) Uani 1 1 d .
C8 C 0.3655(4) 0.7353(3) 0.3305(4) 0.0429(10) Uani 1 1 d .
C1 C 0.1731(4) 0.7375(3) 0.1644(4) 0.0431(11) Uani 1 1 d .
C2 C 0.1048(5) 0.7885(4) 0.2029(5) 0.0601(14) Uani 1 1 d .
H2 H 0.1108 0.7876 0.2728 0.072 Uiso 1 1 calc R
C3 C 0.0276(5) 0.8405(4) 0.1354(6) 0.0742(18) Uani 1 1 d .
H3 H -0.0182 0.8747 0.1610 0.089 Uiso 1 1 calc R
C4 C 0.0170(5) 0.8430(4) 0.0318(6) 0.0745(19) Uani 1 1 d .
C7 C -0.0691(8) 0.8984(5) -0.0414(9) 0.139(5) Uani 1 1 d .
H7A H -0.0506 0.9069 -0.1042 0.208 Uiso 1 1 calc R
H7B H -0.0732 0.9538 -0.0100 0.208 Uiso 1 1 calc R
H7C H -0.1384 0.8696 -0.0566 0.208 Uiso 1 1 calc R
C15 C 0.7357(5) 0.9641(3) 0.4929(4) 0.0500(12) Uani 1 1 d .
H15 H 0.7485 1.0221 0.4807 0.060 Uiso 1 1 calc R
C16 C 0.6369(4) 0.9256(3) 0.4444(4) 0.0460(11) Uani 1 1 d .
H16 H 0.5826 0.9577 0.3980 0.055 Uiso 1 1 calc R
C9 C 0.4237(4) 0.8240(4) 0.4528(4) 0.0530(13) Uani 1 1 d .
H9 H 0.4281 0.8628 0.5065 0.064 Uiso 1 1 calc R
C6 C 0.1668(5) 0.7413(4) 0.0620(5) 0.0651(15) Uani 1 1 d .
H6 H 0.2144 0.7094 0.0364 0.078 Uiso 1 1 calc R
C5 C 0.0867(6) 0.7945(5) -0.0034(5) 0.080(2) Uani 1 1 d .
H5 H 0.0811 0.7966 -0.0732 0.096 Uiso 1 1 calc R
C17 C 0.5400(4) 0.7083(3) 0.2731(3) 0.0372(9) Uani 1 1 d .
H17 H 0.4877 0.6978 0.2051 0.045 Uiso 1 1 calc R
C24 C 0.6196(4) 0.7762(3) 0.2544(3) 0.0378(10) Uani 1 1 d .
C29 C 0.5763(4) 0.8489(3) 0.1966(4) 0.0474(11) Uani 1 1 d .
H29 H 0.5014 0.8535 0.1666 0.057 Uiso 1 1 calc R
C28 C 0.6447(5) 0.9152(3) 0.1831(4) 0.0575(14) Uani 1 1 d .
H28 H 0.6149 0.9644 0.1452 0.069 Uiso 1 1 calc R
C27 C 0.7542(5) 0.9087(3) 0.2249(5) 0.0598(14) Uani 1 1 d .
H27 H 0.7991 0.9536 0.2159 0.072 Uiso 1 1 calc R
C26 C 0.7987(5) 0.8363(4) 0.2801(5) 0.0577(14) Uani 1 1 d .
H26 H 0.8739 0.8310 0.3075 0.069 Uiso 1 1 calc R
C25 C 0.7297(4) 0.7700(3) 0.2951(4) 0.0467(11) Uani 1 1 d .
H25 H 0.7598 0.7211 0.3335 0.056 Uiso 1 1 calc R
C19 C 0.6326(4) 0.5734(3) 0.2398(4) 0.0488(11) Uani 1 1 d .
H19 H 0.6262 0.5963 0.1749 0.059 Uiso 1 1 calc R
C20 C 0.6831(5) 0.4933(3) 0.2678(5) 0.0568(14) Uani 1 1 d .
H20 H 0.7113 0.4634 0.2220 0.068 Uiso 1 1 calc R
C21 C 0.6913(5) 0.4585(3) 0.3624(5) 0.0559(14) Uani 1 1 d .
H21 H 0.7254 0.4049 0.3809 0.067 Uiso 1 1 calc R
C22 C 0.6494(5) 0.5023(4) 0.4303(5) 0.0583(14) Uani 1 1 d .
H22 H 0.6544 0.4781 0.4944 0.070 Uiso 1 1 calc R
C23 C 0.5995(4) 0.5829(3) 0.4031(4) 0.0485(11) Uani 1 1 d .
H23 H 0.5714 0.6124 0.4493 0.058 Uiso 1 1 calc R

loop_
_atom_site_aniso_label
_atom_site_aniso_U_11
_atom_site_aniso_U_22
_atom_site_aniso_U_33
_atom_site_aniso_U_23
_atom_site_aniso_U_13
_atom_site_aniso_U_12
I1 0.0517(3) 0.1100(5) 0.0971(5) -0.0255(3) 0.0034(2) -0.0235(2)
S1 0.0388(7) 0.0353(6) 0.0689(8) -0.0089(5) 0.0081(6) -0.0032(5)
O1 0.057(2) 0.049(2) 0.091(3) 0.013(2) 0.011(2) -0.0142(18)
O2 0.045(2) 0.054(2) 0.099(3) -0.037(2) 0.009(2) 0.0033(17)
C13 0.046(3) 0.053(3) 0.045(3) 0.005(2) 0.005(2) 0.010(2)
N2 0.035(2) 0.042(2) 0.047(2) -0.0090(17) 0.0083(17) -0.0011(16)
N1 0.043(2) 0.058(3) 0.068(3) -0.016(2) 0.021(2) -0.001(2)
C18 0.039(2) 0.029(2) 0.047(2) -0.0022(18) 0.0098(19) -0.0030(17)
C14 0.047(3) 0.051(3) 0.042(3) -0.007(2) 0.012(2) -0.005(2)
C12 0.047(3) 0.041(2) 0.042(2) 0.004(2) 0.010(2) -0.001(2)
C11 0.040(2) 0.038(2) 0.039(2) -0.0051(18) 0.0086(19) 0.0029(18)
C10 0.039(2) 0.033(2) 0.041(2) -0.0049(18) 0.0086(19) 0.0013(18)
C8 0.037(2) 0.036(2) 0.052(3) -0.007(2) 0.008(2) -0.0009(18)
C1 0.036(2) 0.037(2) 0.057(3) -0.008(2) 0.015(2) -0.0069(18)
C2 0.053(3) 0.062(3) 0.071(4) 0.004(3) 0.027(3) 0.005(3)
C3 0.048(3) 0.061(4) 0.112(6) 0.005(4) 0.021(3) 0.011(3)
C4 0.057(4) 0.047(3) 0.095(5) 0.000(3) -0.014(3) -0.015(3)
C7 0.096(6) 0.071(5) 0.179(9) 0.023(6) -0.064(6) -0.009(4)
C15 0.057(3) 0.035(2) 0.055(3) 0.000(2) 0.011(2) -0.006(2)
C16 0.046(3) 0.040(3) 0.046(3) -0.002(2) 0.004(2) 0.006(2)
C9 0.048(3) 0.059(3) 0.055(3) -0.016(2) 0.018(2) 0.001(2)
C6 0.062(4) 0.069(4) 0.063(4) -0.021(3) 0.017(3) -0.009(3)
C5 0.094(5) 0.079(4) 0.049(3) -0.006(3) -0.004(3) -0.020(4)
C17 0.033(2) 0.036(2) 0.040(2) -0.0045(18) 0.0061(18) 0.0037(17)
C24 0.041(2) 0.031(2) 0.042(2) -0.0035(17) 0.0135(19) 0.0029(17)
C29 0.054(3) 0.039(2) 0.050(3) -0.001(2) 0.017(2) 0.011(2)
C28 0.077(4) 0.037(3) 0.062(3) 0.008(2) 0.027(3) 0.006(2)
C27 0.073(4) 0.038(3) 0.074(4) -0.007(2) 0.029(3) -0.013(3)
C26 0.045(3) 0.052(3) 0.077(4) -0.011(3) 0.019(3) -0.011(2)
C25 0.041(3) 0.034(2) 0.063(3) 0.000(2) 0.012(2) 0.0032(19)
C19 0.053(3) 0.044(3) 0.053(3) -0.003(2) 0.022(2) 0.002(2)
C20 0.058(3) 0.040(3) 0.076(4) -0.009(3) 0.025(3) 0.007(2)
C21 0.047(3) 0.033(2) 0.080(4) -0.002(2) 0.008(3) 0.004(2)
C22 0.069(4) 0.040(3) 0.059(3) 0.007(2) 0.009(3) -0.001(2)
C23 0.057(3) 0.037(2) 0.054(3) -0.003(2) 0.019(2) -0.003(2)

loop_
_atom_type_symbol
_atom_type_description
_atom_type_scat_dispersion_real
_atom_type_scat_dispersion_imag
_atom_type_scat_source
C C 0.0033 0.0016 'International Tables Vol C Tables 4.2.6.8 and 6.1.1.4'
H H 0.0000 0.0000 'International Tables Vol C Tables 4.2.6.8 and 6.1.1.4'
N N 0.0061 0.0033 'International Tables Vol C Tables 4.2.6.8 and 6.1.1.4'
O O 0.0106 0.0060 'International Tables Vol C Tables 4.2.6.8 and 6.1.1.4'
S S 0.1246 0.1234 'International Tables Vol C Tables 4.2.6.8 and 6.1.1.4'
I I -0.4742 1.8119 'International Tables Vol C Tables 4.2.6.8 and 6.1.1.4'

loop_
_geom_angle_atom_site_label_1
_geom_angle_atom_site_label_2
_geom_angle_atom_site_label_3
_geom_angle
O2 S1 O1 119.6(3)
O2 S1 C8 107.6(2)
O1 S1 C8 107.3(2)
O2 S1 C1 107.9(3)
O1 S1 C1 107.9(2)
C8 S1 C1 105.9(2)
C14 C13 C12 119.4(5)
C14 C13 H13 120.3
C12 C13 H13 120.3
C9 N2 C10 107.0(4)
C9 N2 C11 122.3(4)
C10 N2 C11 130.6(4)
C9 N1 C8 103.5(4)
C23 C18 C19 118.4(4)
C23 C18 C17 124.1(4)
C19 C18 C17 117.5(4)
C13 C14 C15 121.9(5)
C13 C14 I1 118.2(4)
C15 C14 I1 119.9(4)
C11 C12 C13 119.2(4)
C11 C12 H12 120.4
C13 C12 H12 120.4
C16 C11 C12 120.7(4)
C16 C11 N2 119.8(4)
C12 C11 N2 119.4(4)
C8 C10 N2 103.5(4)
C8 C10 C17 131.0(4)
N2 C10 C17 125.5(4)
C10 C8 N1 112.8(4)
C10 C8 S1 128.8(4)
N1 C8 S1 118.4(3)
C6 C1 C2 120.3(5)
C6 C1 S1 119.9(4)
C2 C1 S1 119.8(4)
C3 C2 C1 119.0(6)
C3 C2 H2 120.5
C1 C2 H2 120.5
C4 C3 C2 121.7(6)
C4 C3 H3 119.2
C2 C3 H3 119.2
C5 C4 C3 118.1(6)
C5 C4 C7 120.6(9)
C3 C4 C7 121.2(8)
C4 C7 H7A 109.5
C4 C7 H7B 109.5
H7A C7 H7B 109.5
C4 C7 H7C 109.5
H7A C7 H7C 109.5
H7B C7 H7C 109.5
C16 C15 C14 118.3(4)
C16 C15 H15 120.9
C14 C15 H15 120.9
C11 C16 C15 120.6(5)
C11 C16 H16 119.7
C15 C16 H16 119.7
N1 C9 N2 113.2(4)
N1 C9 H9 123.4
N2 C9 H9 123.4
C1 C6 C5 118.5(6)
C1 C6 H6 120.8
C5 C6 H6 120.8
C4 C5 C6 122.3(6)
C4 C5 H5 118.9
C6 C5 H5 118.9
C10 C17 C18 114.9(4)
C10 C17 C24 111.3(3)
C18 C17 C24 114.2(4)
C10 C17 H17 105.1
C18 C17 H17 105.1
C24 C17 H17 105.1
C25 C24 C29 118.7(4)
C25 C24 C17 123.4(4)
C29 C24 C17 117.9(4)
C24 C29 C28 120.2(5)
C24 C29 H29 119.9
C28 C29 H29 119.9
C27 C28 C29 120.6(5)
C27 C28 H28 119.7
C29 C28 H28 119.7
C28 C27 C26 120.1(5)
C28 C27 H27 119.9
C26 C27 H27 119.9
C27 C26 C25 119.3(5)
C27 C26 H26 120.3
C25 C26 H26 120.3
C24 C25 C26 121.1(5)
C24 C25 H25 119.4
C26 C25 H25 119.4
C20 C19 C18 120.6(5)
C20 C19 H19 119.7
C18 C19 H19 119.7
C21 C20 C19 120.1(5)
C21 C20 H20 119.9
C19 C20 H20 119.9
C20 C21 C22 120.2(5)
C20 C21 H21 119.9
C22 C21 H21 119.9
C21 C22 C23 119.9(5)
C21 C22 H22 120.0
C23 C22 H22 120.0
C18 C23 C22 120.7(5)
C18 C23 H23 119.6
C22 C23 H23 119.6

loop_
_geom_bond_atom_site_label_1
_geom_bond_atom_site_label_2
_geom_bond_distance
I1 C14 2.099(5)
S1 O2 1.430(4)
S1 O1 1.435(4)
S1 C8 1.751(5)
S1 C1 1.764(5)
C13 C14 1.368(7)
C13 C12 1.385(7)
C13 H13 0.9300
N2 C9 1.371(6)
N2 C10 1.383(6)
N2 C11 1.449(6)
N1 C9 1.296(7)
N1 C8 1.382(6)
C18 C23 1.380(7)
C18 C19 1.394(7)
C18 C17 1.526(6)
C14 C15 1.382(7)
C12 C11 1.381(7)
C12 H12 0.9300
C11 C16 1.372(7)
C10 C8 1.368(6)
C10 C17 1.510(6)
C1 C6 1.369(8)
C1 C2 1.389(7)
C2 C3 1.385(9)
C2 H2 0.9300
C3 C4 1.373(10)
C3 H3 0.9300
C4 C5 1.357(10)
C4 C7 1.509(10)
C7 H7A 0.9600
C7 H7B 0.9600
C7 H7C 0.9600
C15 C16 1.377(7)
C15 H15 0.9300
C16 H16 0.9300
C9 H9 0.9300
C6 C5 1.403(10)
C6 H6 0.9300
C5 H5 0.9300
C17 C24 1.534(6)
C17 H17 0.9800
C24 C25 1.361(7)
C24 C29 1.382(6)
C29 C28 1.393(8)
C29 H29 0.9300
C28 C27 1.355(9)
C28 H28 0.9300
C27 C26 1.367(8)
C27 H27 0.9300
C26 C25 1.405(7)
C26 H26 0.9300
C25 H25 0.9300
C19 C20 1.389(8)
C19 H19 0.9300
C20 C21 1.366(9)
C20 H20 0.9300
C21 C22 1.375(8)
C21 H21 0.9300
C22 C23 1.393(8)
C22 H22 0.9300
C23 H23 0.9300

loop_
_geom_torsion_atom_site_label_1
_geom_torsion_atom_site_label_2
_geom_torsion_atom_site_label_3
_geom_torsion_atom_site_label_4
_geom_torsion
C12 C13 C14 C15 -0.8(8)
C12 C13 C14 I1 177.6(4)
C14 C13 C12 C11 0.7(7)
C13 C12 C11 C16 0.2(7)
C13 C12 C11 N2 -175.8(4)
C9 N2 C11 C16 -73.0(6)
C10 N2 C11 C16 105.4(6)
C9 N2 C11 C12 103.1(6)
C10 N2 C11 C12 -78.5(6)
C9 N2 C10 C8 -0.7(5)
C11 N2 C10 C8 -179.3(4)
C9 N2 C10 C17 176.6(4)
C11 N2 C10 C17 -1.9(7)
N2 C10 C8 N1 0.3(5)
C17 C10 C8 N1 -176.8(5)
N2 C10 C8 S1 -176.9(4)
C17 C10 C8 S1 6.0(8)
C9 N1 C8 C10 0.2(6)
C9 N1 C8 S1 177.7(4)
O2 S1 C8 C10 1.6(5)
O1 S1 C8 C10 131.4(5)
C1 S1 C8 C10 -113.5(5)
O2 S1 C8 N1 -175.5(4)
O1 S1 C8 N1 -45.7(5)
C1 S1 C8 N1 69.4(4)
O2 S1 C1 C6 -3.7(5)
O1 S1 C1 C6 -134.2(4)
C8 S1 C1 C6 111.2(4)
O2 S1 C1 C2 176.1(4)
O1 S1 C1 C2 45.6(5)
C8 S1 C1 C2 -69.0(4)
C6 C1 C2 C3 2.4(8)
S1 C1 C2 C3 -177.4(4)
C1 C2 C3 C4 0.0(9)
C2 C3 C4 C5 -1.7(9)
C2 C3 C4 C7 178.5(6)
C13 C14 C15 C16 -0.1(8)
I1 C14 C15 C16 -178.4(4)
C12 C11 C16 C15 -1.1(7)
N2 C11 C16 C15 174.9(4)
C14 C15 C16 C11 1.0(8)
C8 N1 C9 N2 -0.7(6)
C10 N2 C9 N1 0.9(6)
C11 N2 C9 N1 179.6(5)
C2 C1 C6 C5 -2.9(8)
S1 C1 C6 C5 176.9(5)
C3 C4 C5 C6 1.2(10)
C7 C4 C5 C6 -179.1(6)
C1 C6 C5 C4 1.1(9)
C8 C10 C17 C18 -88.5(6)
N2 C10 C17 C18 95.0(5)
C8 C10 C17 C24 139.7(5)
N2 C10 C17 C24 -36.9(6)
C23 C18 C17 C10 -14.2(6)
C19 C18 C17 C10 165.8(4)
C23 C18 C17 C24 116.2(5)
C19 C18 C17 C24 -63.8(5)
C10 C17 C24 C25 112.2(5)
C18 C17 C24 C25 -20.0(6)
C10 C17 C24 C29 -65.2(5)
C18 C17 C24 C29 162.6(4)
C25 C24 C29 C28 -1.8(7)
C17 C24 C29 C28 175.7(4)
C24 C29 C28 C27 1.2(8)
C29 C28 C27 C26 0.5(8)
C28 C27 C26 C25 -1.5(8)
C29 C24 C25 C26 0.8(7)
C17 C24 C25 C26 -176.6(5)
C27 C26 C25 C24 0.9(8)
C23 C18 C19 C20 -1.7(7)
C17 C18 C19 C20 178.3(5)
C18 C19 C20 C21 1.1(8)
C19 C20 C21 C22 0.2(9)
C20 C21 C22 C23 -0.8(9)
C19 C18 C23 C22 1.1(7)
C17 C18 C23 C22 -178.9(5)
C21 C22 C23 C18 0.1(8)
